data_7701490
loop_
_publ_author_name
'Mielcarek, Agnieszka'
'Bie\'nko, Alina'
'Saramak, Paulina'
'Jezierska, Julia'
'Do\/l\;ega, Anna'

_publ_section_title
;
 Cu/Zn heterometallic complex with solvent-binding cavity, catalytic
 activity for oxidation of 1-phenylethanol and unusual magnetic properties
;
_journal_name_full 'Dalton Transactions'
_journal_paper_doi 10.1039/C9DT03304A
_journal_year 2019
_chemical_formula_sum 'C28 H30 Cu N4 O6'
_chemical_formula_weight 582.1
_space_group_IT_number 2
_space_group_name_Hall '-P 1'
_space_group_name_H-M_alt 'P -1'
_symmetry_cell_setting triclinic
_symmetry_Int_Tables_number 2
_symmetry_space_group_name_Hall '-P 1'
_symmetry_space_group_name_H-M 'P -1'
_atom_sites_solution_hydrogens mixed
_audit_creation_date 2019-08-08T12:28:07-00:00
_audit_creation_method 'WinGX routine CIF_UPDATE'
_audit_update_record
;
2019-08-09 deposited with the CCDC.	2019-11-04 downloaded from the CCDC.
;
_cell_angle_alpha 100.133(6)
_cell_angle_beta 110.494(6)
_cell_angle_gamma 98.773(5)
_cell_formula_units_Z 1
_cell_length_a 8.2180(5)
_cell_length_b 8.5732(6)
_cell_length_c 10.1631(9)
_cell_measurement_reflns_used 5556
_cell_measurement_temperature 120(2)
_cell_measurement_theta_max 29.47
_cell_measurement_theta_min 3.23
_cell_volume 642.21(9)
_computing_cell_refinement
;
        X-Area Recipe 1.33.0.0 (STOE, 2015)
;
_computing_data_collection
;
        X-Area WinXpose 2.0.22.0 (STOE, 2016)
;
_computing_data_reduction
;
        X-Area Integrate 1.72.0.0 (STOE, 2018)
        X-Area X-Red32 1.63.4.0 (STOE, 2017)
;
_computing_publication_material
;
STOE & Cie GmbH, X-Area, software package for collecting single-crystal or
multi-domain crystal data on STOE area-detector diffractometers, for image
processing, for the correction and scaling of reflection intensities and
        for outlier rejection, version 1.81, Darmstadt 2018
;
_computing_structure_refinement 'SHELXL-2014/7 (Sheldrick, 2014)'
_diffrn_ambient_temperature 120(2)
_diffrn_detector 'image plate (34 cm diameter)'
_diffrn_detector_area_resol_mean 6.67
_diffrn_detector_type 'STOE Imaging Plate'
_diffrn_measured_fraction_theta_full 0.975
_diffrn_measured_fraction_theta_max 0.976
_diffrn_measurement_device '2-circle diffractometer'
_diffrn_measurement_device_type 'STOE IPDS 2T'
_diffrn_measurement_method 'rotation method, \w scans'
_diffrn_radiation_monochromator 'parabolic x-ray mirror'
_diffrn_radiation_probe x-ray
_diffrn_radiation_type MoK\a
_diffrn_radiation_wavelength 0.71073
_diffrn_reflns_av_R_equivalents 0.033
_diffrn_reflns_av_unetI/netI 0.0345
_diffrn_reflns_Laue_measured_fraction_full 0.975
_diffrn_reflns_Laue_measured_fraction_max 0.976
_diffrn_reflns_limit_h_max 10
_diffrn_reflns_limit_h_min -10
_diffrn_reflns_limit_k_max 10
_diffrn_reflns_limit_k_min -9
_diffrn_reflns_limit_l_max 12
_diffrn_reflns_limit_l_min -12
_diffrn_reflns_number 4837
_diffrn_reflns_point_group_measured_fraction_full 0.975
_diffrn_reflns_point_group_measured_fraction_max 0.976
_diffrn_reflns_theta_full 25.242
_diffrn_reflns_theta_max 25.999
_diffrn_reflns_theta_min 3.229
_diffrn_source 'GeniX Mo, 0.05 x 0.05 mm2 microfocus'
_exptl_absorpt_coefficient_mu 0.902
_exptl_absorpt_correction_T_max 0.9331
_exptl_absorpt_correction_T_min 0.8399
_exptl_absorpt_correction_type integration
_exptl_absorpt_process_details
;
STOE X-Red32, absorption correction by Gaussian integration, analogous to
P. Coppens, "The Evaluation of Absorption and Extinction in Single-Crystal
        Structure Analysis", published in
        F. R. Ahmed (Editor), "Crystallographic Computing",
        Munksgaard, Copenhagen (1970), 255 - 270
;
_exptl_crystal_colour brown
_exptl_crystal_density_diffrn 1.505
_exptl_crystal_density_method 'not measured'
_exptl_crystal_description prism
_exptl_crystal_F_000 303
_exptl_crystal_size_max 0.204
_exptl_crystal_size_mid 0.161
_exptl_crystal_size_min 0.09
_refine_diff_density_max 0.354
_refine_diff_density_min -0.342
_refine_diff_density_rms 0.063
_refine_ls_extinction_method none
_refine_ls_goodness_of_fit_ref 1.039
_refine_ls_hydrogen_treatment mixed
_refine_ls_matrix_type full
_refine_ls_number_parameters 184
_refine_ls_number_reflns 2469
_refine_ls_number_restraints 0
_refine_ls_restrained_S_all 1.039
_refine_ls_R_factor_all 0.0378
_refine_ls_R_factor_gt 0.0319
_refine_ls_shift/su_max 0
_refine_ls_shift/su_mean 0
_refine_ls_structure_factor_coef Fsqd
_refine_ls_weighting_details 'w=1/[\s^2^(Fo^2^)+(0.0488P)^2^+0.3110P] where P=(Fo^2^+2Fc^2^)/3'
_refine_ls_weighting_scheme calc
_refine_ls_wR_factor_gt 0.0807
_refine_ls_wR_factor_ref 0.0829
_reflns_Friedel_coverage 0
_reflns_number_gt 2228
_reflns_number_total 2469
_reflns_threshold_expression 'I > 2\s(I)'
_cod_data_source_file c9dt03304a2.cif
_cod_data_source_block ad4_2019
_cod_database_code 7701490

loop_
_symmetry_equiv_pos_as_xyz
'x, y, z'
'-x, -y, -z'

loop_
_atom_site_label
_atom_site_type_symbol
_atom_site_fract_x
_atom_site_fract_y
_atom_site_fract_z
_atom_site_U_iso_or_equiv
_atom_site_adp_type
_atom_site_occupancy
_atom_site_site_symmetry_order
_atom_site_calc_flag
_atom_site_refinement_flags_posn
_atom_site_refinement_flags_adp
_atom_site_refinement_flags_occupancy
Cu1 Cu 0.5 0.5 0.5 0.01362(12) Uani 1 2 d S . P
O1 O 0.60289(18) 0.33104(16) 0.44003(15) 0.0154(3) Uani 1 1 d . . .
O2 O 0.7433(2) 0.15838(17) 0.29015(16) 0.0214(3) Uani 1 1 d . . .
N1 N 0.3368(2) 0.34413(19) 0.54811(17) 0.0140(3) Uani 1 1 d . . .
O3 O 0.7303(2) 0.5899(2) 0.81884(18) 0.0302(4) Uani 1 1 d . . .
H3A H 0.615(5) 0.551(4) 0.797(4) 0.060(10) Uiso 1 1 d . . .
N2 N 0.3717(2) 0.4811(2) 0.77935(18) 0.0178(4) Uani 1 1 d . . .
C9 C 0.2561(3) 0.4008(2) 0.6452(2) 0.0144(4) Uani 1 1 d . . .
C2 C 0.3587(3) 0.1061(2) 0.3897(2) 0.0143(4) Uani 1 1 d . . .
C1 C 0.5166(3) 0.1804(2) 0.3780(2) 0.0143(4) Uani 1 1 d . . .
C6 C 0.5860(3) 0.0803(2) 0.2917(2) 0.0162(4) Uani 1 1 d . . .
C5 C 0.4983(3) -0.0786(2) 0.2202(2) 0.0195(4) Uani 1 1 d . . .
H5 H 0.5453 -0.1413 0.1617 0.023 Uiso 1 1 calc R U .
C10 C 0.0719(3) 0.3757(2) 0.6018(2) 0.0161(4) Uani 1 1 d . . .
H10 H -0.0057 0.3175 0.5059 0.019 Uiso 1 1 calc R U .
C11 C 0.0044(3) 0.4375(2) 0.7017(2) 0.0186(4) Uani 1 1 d . . .
H11 H -0.1208 0.4236 0.6753 0.022 Uiso 1 1 calc R U .
C3 C 0.2732(3) -0.0604(2) 0.3176(2) 0.0185(4) Uani 1 1 d . . .
H3 H 0.1688 -0.1096 0.3288 0.022 Uiso 1 1 calc R U .
C8 C 0.2855(3) 0.1898(2) 0.4826(2) 0.0142(4) Uani 1 1 d . . .
H8 H 0.191 0.1269 0.4976 0.017 Uiso 1 1 calc R U .
C12 C 0.1223(3) 0.5200(3) 0.8409(2) 0.0198(4) Uani 1 1 d . . .
H12 H 0.0794 0.5627 0.9119 0.024 Uiso 1 1 calc R U .
C13 C 0.3030(3) 0.5391(3) 0.8746(2) 0.0200(4) Uani 1 1 d . . .
H13 H 0.383 0.5962 0.9701 0.024 Uiso 1 1 calc R U .
C4 C 0.3399(3) -0.1498(2) 0.2324(2) 0.0208(4) Uani 1 1 d . . .
H4 H 0.2798 -0.2594 0.1817 0.025 Uiso 1 1 calc R U .
C7 C 0.8151(3) 0.0709(3) 0.1995(3) 0.0284(5) Uani 1 1 d . . .
H7A H 0.7296 0.0424 0.0986 0.043 Uiso 1 1 calc R U .
H7B H 0.8378 -0.0288 0.2297 0.043 Uiso 1 1 calc R U .
H7C H 0.9273 0.139 0.208 0.043 Uiso 1 1 calc R U .
C14 C 0.7896(3) 0.7426(3) 0.9230(3) 0.0284(5) Uani 1 1 d . . .
H14A H 0.7219 0.8194 0.8824 0.043 Uiso 1 1 calc R U .
H14B H 0.917 0.7856 0.9479 0.043 Uiso 1 1 calc R U .
H14C H 0.7706 0.7279 1.0105 0.043 Uiso 1 1 calc R U .

loop_
_atom_site_aniso_label
_atom_site_aniso_U_11
_atom_site_aniso_U_22
_atom_site_aniso_U_33
_atom_site_aniso_U_23
_atom_site_aniso_U_13
_atom_site_aniso_U_12
Cu1 0.01387(19) 0.00788(17) 0.02035(19) 0.00183(13) 0.00918(14) 0.00180(12)
O1 0.0159(7) 0.0082(6) 0.0202(7) 0.0001(5) 0.0076(6) 0.0003(5)
O2 0.0206(7) 0.0190(7) 0.0241(8) -0.0028(6) 0.0124(6) 0.0038(6)
N1 0.0144(8) 0.0120(8) 0.0154(8) 0.0018(6) 0.0066(7) 0.0025(6)
O3 0.0259(9) 0.0319(9) 0.0344(9) 0.0014(8) 0.0164(8) 0.0076(7)
N2 0.0167(8) 0.0179(8) 0.0172(8) 0.0022(7) 0.0058(7) 0.0037(7)
C9 0.0181(10) 0.0103(8) 0.0155(9) 0.0045(7) 0.0074(8) 0.0022(7)
C2 0.0171(9) 0.0096(9) 0.0140(9) 0.0018(7) 0.0040(8) 0.0030(7)
C1 0.0173(10) 0.0111(9) 0.0127(9) 0.0041(7) 0.0031(8) 0.0039(7)
C6 0.0178(10) 0.0157(9) 0.0147(9) 0.0035(8) 0.0051(8) 0.0063(8)
C5 0.0257(11) 0.0149(9) 0.0161(9) 0.0004(8) 0.0060(8) 0.0085(8)
C10 0.0153(10) 0.0132(9) 0.0173(9) 0.0047(8) 0.0041(8) 0.0011(8)
C11 0.0164(10) 0.0167(9) 0.0263(11) 0.0096(8) 0.0108(9) 0.0035(8)
C3 0.0186(10) 0.0124(9) 0.0194(10) 0.0019(8) 0.0038(8) -0.0001(8)
C8 0.0138(9) 0.0119(9) 0.0158(9) 0.0050(8) 0.0041(8) 0.0016(7)
C12 0.0259(11) 0.0215(10) 0.0193(10) 0.0075(8) 0.0148(9) 0.0091(9)
C13 0.0214(10) 0.0221(10) 0.0148(9) 0.0025(8) 0.0061(8) 0.0056(8)
C4 0.0252(11) 0.0102(9) 0.0186(10) -0.0023(8) 0.0027(9) 0.0012(8)
C7 0.0293(12) 0.0292(12) 0.0296(12) -0.0011(10) 0.0173(10) 0.0105(10)
C14 0.0298(12) 0.0259(11) 0.0303(12) 0.0074(10) 0.0124(10) 0.0065(10)

loop_
_atom_type_symbol
_atom_type_description
_atom_type_scat_dispersion_real
_atom_type_scat_dispersion_imag
_atom_type_scat_source
C C 0.0033 0.0016 'International Tables Vol C Tables 4.2.6.8 and 6.1.1.4'
H H 0 0 'International Tables Vol C Tables 4.2.6.8 and 6.1.1.4'
Cu Cu 0.3201 1.2651 'International Tables Vol C Tables 4.2.6.8 and 6.1.1.4'
N N 0.0061 0.0033 'International Tables Vol C Tables 4.2.6.8 and 6.1.1.4'
O O 0.0106 0.006 'International Tables Vol C Tables 4.2.6.8 and 6.1.1.4'

loop_
_exptl_crystal_face_index_h
_exptl_crystal_face_index_k
_exptl_crystal_face_index_l
_exptl_crystal_face_perp_dist
0 -1 -3 0.045
0 0 -1 0.052
1 -4 1 0.101
-1 4 2 0.111
0 -1 0 0.093
-5 -1 3 0.113
2 0 -1 0.091
0 1 0 0.096
-2 4 1 0.138
-2 0 1 0.111
0 0 1 0.038

loop_
_geom_angle_atom_site_label_1
_geom_angle_atom_site_label_2
_geom_angle_atom_site_label_3
_geom_angle
_geom_angle_site_symmetry_1
_geom_angle_site_symmetry_3
O1 Cu1 O1 180 2_666 .
O1 Cu1 N1 91.06(6) 2_666 2_666
O1 Cu1 N1 88.94(6) . 2_666
O1 Cu1 N1 88.94(6) 2_666 .
O1 Cu1 N1 91.06(6) . .
N1 Cu1 N1 180 2_666 .
C1 O1 Cu1 124.60(12) . .
C6 O2 C7 117.12(16) . .
C8 N1 C9 117.08(17) . .
C8 N1 Cu1 121.83(13) . .
C9 N1 Cu1 120.75(12) . .
C9 N2 C13 117.22(18) . .
N2 C9 C10 123.32(18) . .
N2 C9 N1 114.73(17) . .
C10 C9 N1 121.94(17) . .
C1 C2 C3 120.69(18) . .
C1 C2 C8 121.75(17) . .
C3 C2 C8 117.39(18) . .
O1 C1 C2 124.67(17) . .
O1 C1 C6 118.47(18) . .
C2 C1 C6 116.86(17) . .
O2 C6 C5 125.17(18) . .
O2 C6 C1 113.62(17) . .
C5 C6 C1 121.21(19) . .
C6 C5 C4 120.92(18) . .
C11 C10 C9 118.37(18) . .
C10 C11 C12 118.91(19) . .
C4 C3 C2 120.6(2) . .
N1 C8 C2 125.99(18) . .
C13 C12 C11 118.79(19) . .
N2 C13 C12 123.39(19) . .
C3 C4 C5 119.63(19) . .

loop_
_geom_bond_atom_site_label_1
_geom_bond_atom_site_label_2
_geom_bond_distance
_geom_bond_site_symmetry_2
Cu1 O1 1.8995(13) 2_666
Cu1 O1 1.8996(13) .
Cu1 N1 1.9913(17) 2_666
Cu1 N1 1.9913(17) .
O1 C1 1.300(2) .
O2 C6 1.369(3) .
O2 C7 1.425(2) .
N1 C8 1.302(2) .
N1 C9 1.428(2) .
O3 C14 1.425(3) .
N2 C9 1.341(3) .
N2 C13 1.343(3) .
C9 C10 1.389(3) .
C2 C1 1.410(3) .
C2 C3 1.426(3) .
C2 C8 1.434(3) .
C1 C6 1.437(3) .
C6 C5 1.374(3) .
C5 C4 1.407(3) .
C10 C11 1.384(3) .
C11 C12 1.386(3) .
C3 C4 1.365(3) .
C12 C13 1.378(3) .

loop_
_geom_hbond_atom_site_label_D
_geom_hbond_atom_site_label_H
_geom_hbond_atom_site_label_A
_geom_hbond_distance_DH
_geom_hbond_distance_HA
_geom_hbond_distance_DA
_geom_hbond_angle_DHA
O3 H3A N2 0.89(4) 1.93(4) 2.814(3) 172(3)
